data_7222925
loop_
_publ_author_name
'Urland, W.'
'Plambeck-Fischer, P.'
'Grupe, M.'

_publ_section_title
;
 Darstellung und Kristallstruktur von Nd Se1.9
;
_journal_name_full
;
Zeitschrift fuer Naturforschung, Teil B. Anorganische Chemie, Organische 
Chemie (42,1987-)
;
_journal_page_first 261
_journal_page_last 264
_journal_volume 44
_journal_year 1989
_chemical_formula_sum 'Nd Se1.9'
_space_group_IT_number 86
_symmetry_space_group_name_Hall '-P 4bc'
_symmetry_space_group_name_H-M 'P 42/n :2'
_cell_angle_alpha 90
_cell_angle_beta 90
_cell_angle_gamma 90
_cell_formula_units_Z 20
_cell_length_a 9.2536
_cell_length_b 9.2536
_cell_length_c 16.792
_cell_volume 1437.884
_citation_journal_id_ASTM ZNBSEN
_cod_data_source_file Urland_ZNBSEN_1989_1823.cif
_cod_data_source_block Nd1Se1.9
_cod_original_formula_sum 'Nd1 Se1.9'
_cod_database_code 7222925

loop_
_symmetry_equiv_pos_as_xyz
x,y,z
-y,x+1/2,z+1/2
-x+1/2,-y+1/2,z
y+1/2,-x,z+1/2
-x,-y,-z
y,-x-1/2,-z-1/2
x-1/2,y-1/2,-z
-y-1/2,x,-z-1/2

loop_
_atom_site_label
_atom_site_type_symbol
_atom_site_fract_x
_atom_site_fract_y
_atom_site_fract_z
_atom_site_occupancy
_atom_site_U_iso_or_equiv
Nd2 Nd 0.05356 0.14704 0.10484 1 0.0
Se2 Se 0.97216 0.31969 0.25 1 0.0
Se3 Se 0.75 0.75 0.25 1 0.0
Nd1 Nd 0.95719 0.84798 0.37985 1 0.0
Se5 Se 0.35081 0.05247 0.06313 1 0.0
Se4 Se 0.95106 0.84766 0.07221 1 0.0
Se6 Se 0.25 0.75 0.43478 1 0.0
Nd3 Nd 0.75 0.25 0.38413 1 0.0
Se1 Se 0.88012 0.06712 0.24935 1 0.0
